data_4064680
loop_
_publ_author_name
'Hill, Anthony F.'
'Shang, Rong'
'Willis, Anthony C.'

_publ_section_title
;
 Borylcarbyne Complexes: [Mo(\\tb CBR2)(CO)2{HB(pzMe2)3}] (BR2= B(NMe2)2,
 BO2C6H4; pz = pyrazol-1-yl)
;
_journal_issue 12
_journal_name_full Organometallics
_journal_page_first 3237
_journal_paper_doi 10.1021/om200261h
_journal_volume 30
_journal_year 2011
_chemical_absolute_configuration ad
_chemical_compound_source local
_chemical_formula_moiety 'C24 H26 B2 Mo1 N6 O4'
_chemical_formula_sum 'C24 H26 B2 Mo N6 O4'
_chemical_formula_weight 580.07
_chemical_name_systematic
;
Tp*(CO)~2~MoC-BCat
;
_space_group_IT_number 33
_symmetry_cell_setting orthorhombic
_symmetry_space_group_name_Hall 'P 2c -2n'
_symmetry_space_group_name_H-M 'P n a 21'
_atom_sites_solution_hydrogens geom
_atom_sites_solution_primary direct
_audit_creation_date 08-08-12
_audit_creation_method CRYSTALS_ver_12.85
_audit_update_record
;
2008-09-06 - Report on C~24~H~26~B~2~MoN~6~O~4~ 
             by Rong
             for Anthony F. Hill
2011-03-25  - modify cif
;
_cell_angle_alpha 90
_cell_angle_beta 90
_cell_angle_gamma 90
_cell_formula_units_Z 4
_cell_length_a 14.8466(2)
_cell_length_b 10.5615(2)
_cell_length_c 16.8143(2)
_cell_measurement_reflns_used 37140
_cell_measurement_temperature 200
_cell_measurement_theta_max 30.0
_cell_measurement_theta_min 2.7
_cell_volume 2636.52(7)
_computing_cell_refinement 'DENZO/SCALEPACK (Otwinowski & Minor, 1997)'
_computing_data_collection 'COLLECT (Nonius, 1997-2001).'
_computing_data_reduction 'DENZO/SCALEPACK (Otwinowski & Minor, 1997)'
_computing_molecular_graphics 'PLATON (Spek, 2009)'
_computing_publication_material 'CRYSTALS (Betteridge et al., 2003)'
_computing_structure_refinement 'CRYSTALS (Betteridge et al., 2003)'
_computing_structure_solution 'SIR92 (Altomare et al., 1994)'
_diffrn_ambient_temperature 200
_diffrn_measured_fraction_theta_full 0.999
_diffrn_measured_fraction_theta_max 0.999
_diffrn_measurement_device 'Nonius KappaCCD'
_diffrn_measurement_device_type Area
_diffrn_measurement_method '\f & \w scans'
_diffrn_radiation_monochromator graphite
_diffrn_radiation_type 'Mo K\a'
_diffrn_radiation_wavelength 0.71073
_diffrn_reflns_av_R_equivalents 0.053
_diffrn_reflns_limit_h_max 20
_diffrn_reflns_limit_h_min -20
_diffrn_reflns_limit_k_max 14
_diffrn_reflns_limit_k_min -14
_diffrn_reflns_limit_l_max 23
_diffrn_reflns_limit_l_min -23
_diffrn_reflns_number 43872
_diffrn_reflns_theta_full 30.035
_diffrn_reflns_theta_max 30.035
_diffrn_reflns_theta_min 2.659
_diffrn_standards_number 0
_exptl_absorpt_coefficient_mu 0.539
_exptl_absorpt_correction_T_max 0.934
_exptl_absorpt_correction_T_min 0.859
_exptl_absorpt_correction_type integration
_exptl_absorpt_process_details
;
via Gaussian method (Coppens, 1970) implemented in maXus (2000)
;
_exptl_crystal_colour orange
_exptl_crystal_density_diffrn 1.461
_exptl_crystal_density_method 'not measured'
_exptl_crystal_description block
_exptl_crystal_F_000 1184
_exptl_crystal_size_max 0.30
_exptl_crystal_size_mid 0.30
_exptl_crystal_size_min 0.30
_refine_diff_density_max 0.92
_refine_diff_density_min -0.53
_refine_ls_abs_structure_details 'Flack (1983), 3730 Friedel-pairs'
_refine_ls_abs_structure_Flack -0.02(2)
_refine_ls_extinction_method None
_refine_ls_goodness_of_fit_ref 0.8881
_refine_ls_hydrogen_treatment refxyz
_refine_ls_matrix_type full
_refine_ls_number_parameters 413
_refine_ls_number_reflns 7705
_refine_ls_number_restraints 104
_refine_ls_R_factor_all 0.0392
_refine_ls_R_factor_gt 0.0292
_refine_ls_shift/su_max 0.045545
_refine_ls_structure_factor_coef Fsqd
_refine_ls_weighting_details
;
 Method= Modified Sheldrick 
 w=1/[\s^2^(F^2^) + ( 0.02P)^2^ + 0.00P] 
 ,where P=(max(Fo^2^,0) + 2Fc^2^)/3 
;
_refine_ls_weighting_scheme calc
_refine_ls_wR_factor_all 0.0665
_refine_ls_wR_factor_gt 0.0639
_refine_ls_wR_factor_ref 0.0665
_reflns_limit_h_max 20
_reflns_limit_h_min 0
_reflns_limit_k_max 14
_reflns_limit_k_min 0
_reflns_limit_l_max 23
_reflns_limit_l_min -23
_reflns_number_gt 6288
_reflns_number_total 7705
_reflns_threshold_expression I>2.0\s(I)
_oxford_diffrn_Wilson_B_factor 2.36
_oxford_diffrn_Wilson_scale 5.35
_oxford_refine_ls_r_factor_ref 0.0392
_oxford_refine_ls_scale 0.4615(3)
_oxford_reflns_number_all 7705
_oxford_reflns_threshold_expression_ref I>-10.0\s(I)
_oxford_structure_analysis_title 'THIS IS THE DEFAULT SETTING FOR THE TITLE, P'
_cod_data_source_file om200261h_si_002.cif
_cod_data_source_block rong004
_cod_depositor_comments
;
The following automatic conversions were performed:

'_symmetry_cell_setting' value 'Orthorhombic' changed to
'orthorhombic' according to
/home/saulius/struct/CIF-dictionaries/cif_core.dic dictionary named
'cif_core.dic' version 2.4.1 from 2010-06-29.

Automatic conversion script
Id: cif_fix_values 1715 2011-07-08 13:25:40Z adriana 
;
_cod_original_sg_symbol_H-M 'P n a 21 '
_cod_original_formula_sum 'C24 H26 B2 Mo1 N6 O4'
_cod_database_code 4064680

loop_
_symmetry_equiv_pos_as_xyz
x,y,z
-x+1/2,y+1/2,z+1/2
x+1/2,-y+1/2,z
-x,-y,z+1/2

loop_
_atom_site_label
_atom_site_type_symbol
_atom_site_fract_x
_atom_site_fract_y
_atom_site_fract_z
_atom_site_U_iso_or_equiv
_atom_site_occupancy
_atom_site_adp_type
_atom_site_refinement_flags_posn
Mo1 Mo 0.516787(10) 0.730810(14) 0.32179(5) 0.0286 1.0000 Uani .
O1 O 0.50093(12) 0.34264(17) 0.26392(11) 0.0414 1.0000 Uani .
O2 O 0.58700(12) 0.43013(17) 0.16537(11) 0.0440 1.0000 Uani .
O11 O 0.36118(15) 0.5746(2) 0.40249(13) 0.0631 1.0000 Uani .
O12 O 0.40499(16) 0.7404(2) 0.16279(13) 0.0568 1.0000 Uani .
N11 N 0.45005(12) 0.91875(18) 0.36240(12) 0.0322 1.0000 Uani .
N12 N 0.50527(13) 1.01116(18) 0.39383(12) 0.0306 1.0000 Uani .
N13 N 0.62397(12) 0.85740(17) 0.27568(11) 0.0297 1.0000 Uani .
N14 N 0.64793(10) 0.96443(15) 0.31709(15) 0.0305 1.0000 Uani .
N15 N 0.59252(13) 0.75587(16) 0.43413(12) 0.0311 1.0000 Uani .
N16 N 0.62554(13) 0.87312(17) 0.45393(11) 0.0310 1.0000 Uani .
C1 C 0.54632(17) 0.5779(2) 0.28182(15) 0.0361 1.0000 Uani .
C2 C 0.5168(2) 0.2517(3) 0.20576(18) 0.0341 1.0000 Uani D
C3 C 0.48842(19) 0.1288(3) 0.20221(17) 0.0433 1.0000 Uani D
C4 C 0.51583(18) 0.0596(3) 0.13569(17) 0.0455 1.0000 Uani D
C5 C 0.56751(18) 0.1128(3) 0.07729(15) 0.0463 1.0000 Uani D
C6 C 0.59507(19) 0.2377(3) 0.08074(15) 0.0457 1.0000 Uani D
C7 C 0.56869(16) 0.3046(2) 0.14630(14) 0.0375 1.0000 Uani D
C11 C 0.41678(17) 0.6333(2) 0.37375(16) 0.0409 1.0000 Uani .
C12 C 0.44387(18) 0.7394(2) 0.22082(15) 0.0385 1.0000 Uani .
C101 C 0.28696(17) 0.8898(3) 0.3366(2) 0.0568 1.0000 Uani D
C102 C 0.36571(16) 0.9639(2) 0.36617(15) 0.0385 1.0000 Uani D
C103 C 0.36627(17) 1.0833(2) 0.39981(15) 0.0398 1.0000 Uani D
C104 C 0.45450(19) 1.1117(2) 0.41652(14) 0.0345 1.0000 Uani D
C105 C 0.4939(3) 1.2288(3) 0.4529(2) 0.0449 1.0000 Uani D
C106 C 0.6650(2) 0.7563(3) 0.14719(16) 0.0458 1.0000 Uani D
C107 C 0.67310(16) 0.8571(2) 0.20894(14) 0.0338 1.0000 Uani D
C108 C 0.72907(16) 0.9627(2) 0.20814(15) 0.0395 1.0000 Uani D
C109 C 0.71119(16) 1.0295(2) 0.27686(15) 0.0366 1.0000 Uani D
C110 C 0.74945(19) 1.1529(2) 0.30416(17) 0.0486 1.0000 Uani D
C111 C 0.5917(2) 0.5397(3) 0.49167(18) 0.0517 1.0000 Uani D
C112 C 0.61624(16) 0.6766(2) 0.49253(14) 0.0373 1.0000 Uani D
C113 C 0.66486(19) 0.7424(2) 0.54976(16) 0.0415 1.0000 Uani D
C114 C 0.66969(15) 0.8659(2) 0.52477(14) 0.0356 1.0000 Uani D
C115 C 0.7127(2) 0.9774(3) 0.56327(17) 0.0474 1.0000 Uani D
B1 B 0.60802(17) 0.9892(2) 0.40058(15) 0.0308 1.0000 Uani .
B2 B 0.5443(2) 0.4508(3) 0.23773(17) 0.0367 1.0000 Uani .
H1 H 0.6372(15) 1.075(2) 0.4284(14) 0.0306 1.0000 Uiso .
H31 H 0.4533(9) 0.0946(17) 0.2433(10) 0.0525 1.0000 Uiso D
H41 H 0.4977(9) -0.0256(16) 0.1304(10) 0.0544 1.0000 Uiso D
H51 H 0.5853(9) 0.0625(17) 0.0327(10) 0.0554 1.0000 Uiso D
H61 H 0.6280(8) 0.2741(16) 0.0394(10) 0.0554 1.0000 Uiso D
H1011 H 0.2360(13) 0.940(2) 0.3350(18) 0.0844 1.0000 Uiso D
H1012 H 0.2765(17) 0.824(2) 0.3714(15) 0.0858 1.0000 Uiso D
H1013 H 0.2948(16) 0.856(3) 0.2862(13) 0.0853 1.0000 Uiso D
H1031 H 0.3179(11) 1.1337(15) 0.4101(7) 0.0471 1.0000 Uiso D
H1051 H 0.4465(14) 1.288(2) 0.4613(15) 0.0675 1.0000 Uiso D
H1052 H 0.5231(17) 1.210(2) 0.5017(13) 0.0672 1.0000 Uiso D
H1053 H 0.5370(17) 1.260(2) 0.4154(14) 0.0667 1.0000 Uiso D
H1061 H 0.7013(18) 0.771(2) 0.1011(13) 0.0689 1.0000 Uiso D
H1062 H 0.6772(18) 0.6740(18) 0.1675(13) 0.0702 1.0000 Uiso D
H1063 H 0.6053(13) 0.748(2) 0.1294(15) 0.0693 1.0000 Uiso D
H1081 H 0.7704(9) 0.9839(15) 0.1694(9) 0.0489 1.0000 Uiso D
H1101 H 0.7967(15) 1.182(2) 0.2719(13) 0.0729 1.0000 Uiso D
H1102 H 0.7726(17) 1.146(2) 0.3547(12) 0.0721 1.0000 Uiso D
H1103 H 0.7025(14) 1.2160(19) 0.3054(16) 0.0715 1.0000 Uiso D
H1111 H 0.6321(15) 0.496(2) 0.5230(14) 0.0774 1.0000 Uiso D
H1112 H 0.5939(18) 0.505(2) 0.4403(12) 0.0767 1.0000 Uiso D
H1113 H 0.5341(14) 0.530(2) 0.5121(15) 0.0775 1.0000 Uiso D
H1131 H 0.6900(8) 0.7078(16) 0.5958(9) 0.0500 1.0000 Uiso D
H1151 H 0.7393(17) 0.957(2) 0.6124(12) 0.0693 1.0000 Uiso D
H1152 H 0.7588(15) 1.013(2) 0.5320(13) 0.0701 1.0000 Uiso D
H1153 H 0.6684(13) 1.0382(19) 0.5742(15) 0.0696 1.0000 Uiso D

loop_
_atom_site_aniso_label
_atom_site_aniso_U_11
_atom_site_aniso_U_22
_atom_site_aniso_U_33
_atom_site_aniso_U_23
_atom_site_aniso_U_13
_atom_site_aniso_U_12
Mo1 0.02854(7) 0.02646(8) 0.03074(7) -0.00434(13) -0.00139(12) -0.00356(6)
O1 0.0577(11) 0.0340(9) 0.0324(8) -0.0055(7) 0.0084(7) -0.0058(7)
O2 0.0549(11) 0.0340(10) 0.0430(9) -0.0063(7) 0.0117(8) -0.0097(8)
O11 0.0610(13) 0.0698(15) 0.0586(12) -0.0007(11) 0.0076(10) -0.0308(11)
O12 0.0565(13) 0.0699(15) 0.0440(11) 0.0052(10) -0.0137(10) -0.0128(10)
N11 0.0291(8) 0.0325(10) 0.0350(10) -0.0005(8) -0.0012(8) -0.0026(8)
N12 0.0362(10) 0.0262(9) 0.0292(8) -0.0009(7) -0.0005(7) 0.0007(7)
N13 0.0280(9) 0.0277(9) 0.0334(9) -0.0034(7) -0.0014(7) -0.0011(7)
N14 0.0303(7) 0.0271(8) 0.0339(9) -0.0011(11) 0.0004(10) -0.0036(6)
N15 0.0326(9) 0.0273(10) 0.0333(9) -0.0018(7) -0.0030(8) -0.0023(7)
N16 0.0315(9) 0.0286(10) 0.0329(9) -0.0044(8) -0.0043(8) -0.0014(8)
C1 0.0389(12) 0.0280(12) 0.0414(12) -0.0054(10) 0.0023(10) -0.0037(9)
C2 0.0429(16) 0.0314(13) 0.0279(13) -0.0019(10) -0.0008(11) 0.0010(11)
C3 0.0574(17) 0.0357(16) 0.0368(14) 0.0032(11) -0.0012(12) -0.0057(12)
C4 0.0587(16) 0.0291(13) 0.0487(14) -0.0066(10) -0.0169(13) 0.0011(11)
C5 0.0520(16) 0.0468(16) 0.0403(14) -0.0145(11) -0.0056(11) 0.0067(12)
C6 0.0520(16) 0.0510(17) 0.0340(12) -0.0070(11) 0.0066(11) -0.0026(12)
C7 0.0432(13) 0.0339(12) 0.0354(12) -0.0020(10) 0.0004(10) -0.0045(10)
C11 0.0423(13) 0.0394(14) 0.0410(13) -0.0070(11) -0.0006(11) -0.0104(11)
C12 0.0349(12) 0.0411(14) 0.0394(12) -0.0014(10) -0.0037(10) -0.0074(10)
C101 0.0296(11) 0.0694(19) 0.071(2) -0.0055(16) -0.0015(13) -0.0011(11)
C102 0.0319(11) 0.0451(14) 0.0386(12) 0.0067(11) 0.0009(10) 0.0045(10)
C103 0.0380(13) 0.0403(14) 0.0411(13) 0.0052(10) 0.0045(10) 0.0126(10)
C104 0.0486(14) 0.0271(12) 0.0278(11) 0.0050(9) 0.0043(10) 0.0071(11)
C105 0.062(2) 0.0321(16) 0.0405(17) -0.0044(12) 0.0027(14) 0.0080(13)
C106 0.0487(15) 0.0517(17) 0.0369(13) -0.0084(12) 0.0037(11) -0.0004(12)
C107 0.0331(11) 0.0356(13) 0.0327(11) -0.0008(9) 0.0023(9) 0.0009(10)
C108 0.0353(12) 0.0430(14) 0.0403(12) 0.0029(11) 0.0073(10) -0.0021(10)
C109 0.0329(11) 0.0322(13) 0.0449(13) 0.0024(10) -0.0007(10) -0.0044(9)
C110 0.0487(14) 0.0372(12) 0.060(2) -0.0021(11) 0.0049(12) -0.0149(11)
C111 0.0661(18) 0.0331(14) 0.0558(16) 0.0082(12) -0.0080(14) -0.0043(12)
C112 0.0403(13) 0.0328(13) 0.0388(12) 0.0006(10) -0.0029(10) 0.0040(10)
C113 0.0458(14) 0.0449(15) 0.0337(12) 0.0012(11) -0.0080(11) 0.0072(11)
C114 0.0335(12) 0.0395(14) 0.0339(11) -0.0062(10) -0.0062(9) 0.0032(9)
C115 0.0491(15) 0.0475(18) 0.0455(14) -0.0128(12) -0.0146(12) 0.0004(12)
B1 0.0332(13) 0.0262(13) 0.0331(12) -0.0039(10) -0.0006(10) -0.0024(9)
B2 0.0384(13) 0.0334(14) 0.0384(14) -0.0050(11) 0.0017(11) -0.0010(11)

loop_
_atom_type_symbol
_atom_type_scat_dispersion_real
_atom_type_scat_dispersion_imag
_atom_type_scat_Cromer_Mann_a1
_atom_type_scat_Cromer_Mann_b1
_atom_type_scat_Cromer_Mann_a2
_atom_type_scat_Cromer_Mann_b2
_atom_type_scat_Cromer_Mann_a3
_atom_type_scat_Cromer_Mann_b3
_atom_type_scat_Cromer_Mann_a4
_atom_type_scat_Cromer_Mann_b4
_atom_type_scat_Cromer_Mann_c
_atom_type_scat_source
C 0.0033 0.0016 2.3100 20.8439 1.0200 10.2075 1.5886 0.5687 0.8650 51.6512 0.2156 'International Tables Vol C 4.2.6.8 and 6.1.1.4'
H 0.0000 0.0000 0.4930 10.5109 0.3229 26.1257 0.1402 3.1424 0.0408 57.7998 0.0030 'International Tables Vol C 4.2.6.8 and 6.1.1.4'
B 0.0013 0.0007 2.0545 23.2185 1.3326 1.0210 1.0979 60.3498 0.7068 0.1403 -0.1932 'International Tables Vol C 4.2.6.8 and 6.1.1.4'
Mo -1.6832 0.6857 3.7025 0.2772 17.2356 1.0958 12.8876 11.0040 3.7429 61.6584 4.3875 'International Tables Vol C 4.2.6.8 and 6.1.1.4'
N 0.0061 0.0033 12.2126 0.0057 3.1322 9.8933 2.0125 28.9975 1.1663 0.5826 -11.5290 'International Tables Vol C 4.2.6.8 and 6.1.1.4'
O 0.0106 0.0060 3.0485 13.2771 2.2868 5.7011 1.5463 0.3239 0.8670 32.9089 0.2508 'International Tables Vol C 4.2.6.8 and 6.1.1.4'

loop_
_exptl_crystal_face_index_h
_exptl_crystal_face_index_k
_exptl_crystal_face_index_l
_exptl_crystal_face_perp_dist
0 1 -1 0.180
0 2 3 0.080
0 -2 -3 0.080
-18 0 0 0.030
18 0 0 0.120
0 -4 0 0.218
0 -1 2 0.285
0 -1 -3 0.076
-3 1 -1 0.010

loop_
_geom_angle_atom_site_label_1
_geom_angle_atom_site_label_2
_geom_angle_atom_site_label_3
_geom_angle
_geom_angle_publ_flag
N11 Mo1 N13 83.89(7) yes
N11 Mo1 N15 82.16(7) yes
N13 Mo1 N15 82.06(7) yes
N11 Mo1 C1 168.30(9) yes
N13 Mo1 C1 103.60(9) yes
N15 Mo1 C1 107.55(9) yes
N11 Mo1 C11 89.71(9) yes
N13 Mo1 C11 172.77(9) yes
N15 Mo1 C11 93.77(9) yes
C1 Mo1 C11 83.25(11) yes
N11 Mo1 C12 88.85(9) yes
N13 Mo1 C12 93.65(9) yes
N15 Mo1 C12 170.38(8) yes
C1 Mo1 C12 81.79(11) yes
C11 Mo1 C12 89.57(10) yes
C2 O1 B2 105.5(2) yes
C7 O2 B2 105.22(19) yes
Mo1 N11 N12 117.64(14) yes
Mo1 N11 C102 135.75(16) yes
N12 N11 C102 106.57(19) yes
N11 N12 C104 109.3(2) yes
N11 N12 B1 120.53(18) yes
C104 N12 B1 130.1(2) yes
Mo1 N13 N14 120.29(13) yes
Mo1 N13 C107 133.03(15) yes
N14 N13 C107 106.60(18) yes
N13 N14 C109 110.26(19) yes
N13 N14 B1 120.01(16) yes
C109 N14 B1 129.56(19) yes
Mo1 N15 N16 119.74(14) yes
Mo1 N15 C112 133.24(16) yes
N16 N15 C112 107.03(19) yes
N15 N16 C114 109.48(18) yes
N15 N16 B1 121.08(17) yes
C114 N16 B1 129.41(19) yes
Mo1 C1 B2 163.6(2) yes
O1 C2 C3 129.4(3) yes
O1 C2 C7 108.9(2) yes
C3 C2 C7 121.7(3) yes
C2 C3 C4 116.2(3) yes
C2 C3 H31 120.4(12) no
C4 C3 H31 123.4(12) no
C3 C4 C5 121.6(3) yes
C3 C4 H41 119.4(12) no
C5 C4 H41 119.0(11) no
C4 C5 C6 121.9(2) yes
C4 C5 H51 119.4(11) no
C6 C5 H51 118.8(11) no
C5 C6 C7 116.2(3) yes
C5 C6 H61 121.1(11) no
C7 C6 H61 122.6(11) no
O2 C7 C2 109.1(2) yes
O2 C7 C6 128.5(2) yes
C2 C7 C6 122.4(2) yes
Mo1 C11 O11 177.9(2) yes
Mo1 C12 O12 177.2(2) yes
C102 C101 H1011 110.2(14) no
C102 C101 H1012 108.4(14) no
H1011 C101 H1012 108.5(16) no
C102 C101 H1013 114.1(14) no
H1011 C101 H1013 107.3(16) no
H1012 C101 H1013 108.2(16) no
C101 C102 N11 121.9(2) yes
C101 C102 C103 128.3(2) yes
N11 C102 C103 109.8(2) yes
C102 C103 C104 106.8(2) yes
C102 C103 H1031 127.4(11) no
C104 C103 H1031 125.8(11) no
C103 C104 N12 107.5(2) yes
C103 C104 C105 129.5(3) yes
N12 C104 C105 122.9(3) yes
C104 C105 H1051 108.4(14) no
C104 C105 H1052 111.1(14) no
H1051 C105 H1052 110.2(16) no
C104 C105 H1053 105.9(14) no
H1051 C105 H1053 111.5(16) no
H1052 C105 H1053 109.7(16) no
C107 C106 H1061 113.7(13) no
C107 C106 H1062 112.7(13) no
H1061 C106 H1062 109.5(15) no
C107 C106 H1063 111.5(14) no
H1061 C106 H1063 106.8(16) no
H1062 C106 H1063 101.9(16) no
C106 C107 N13 122.8(2) yes
C106 C107 C108 127.9(2) yes
N13 C107 C108 109.4(2) yes
C107 C108 C109 106.7(2) yes
C107 C108 H1081 126.7(11) no
C109 C108 H1081 126.6(11) no
C108 C109 N14 107.1(2) yes
C108 C109 C110 129.1(2) yes
N14 C109 C110 123.8(2) yes
C109 C110 H1101 113.0(14) no
C109 C110 H1102 111.2(14) no
H1101 C110 H1102 106.2(15) no
C109 C110 H1103 109.6(13) no
H1101 C110 H1103 109.1(16) no
H1102 C110 H1103 107.6(16) no
C112 C111 H1111 108.6(14) no
C112 C111 H1112 112.0(14) no
H1111 C111 H1112 108.2(16) no
C112 C111 H1113 108.9(14) no
H1111 C111 H1113 109.6(16) no
H1112 C111 H1113 109.4(16) no
C111 C112 N15 122.4(2) yes
C111 C112 C113 128.2(2) yes
N15 C112 C113 109.4(2) yes
C112 C113 C114 106.9(2) yes
C112 C113 H1131 125.8(11) no
C114 C113 H1131 127.3(11) no
C113 C114 N16 107.2(2) yes
C113 C114 C115 129.9(2) yes
N16 C114 C115 122.9(2) yes
C114 C115 H1151 112.1(13) no
C114 C115 H1152 112.5(13) no
H1151 C115 H1152 106.1(15) no
C114 C115 H1153 109.1(13) no
H1151 C115 H1153 106.4(15) no
H1152 C115 H1153 110.4(15) no
N12 B1 N14 109.68(18) yes
N12 B1 N16 109.16(18) yes
N14 B1 N16 109.20(18) yes
N12 B1 H1 107.1(12) no
N14 B1 H1 111.9(12) no
N16 B1 H1 109.8(12) no
C1 B2 O2 123.5(2) yes
C1 B2 O1 125.3(2) yes
O2 B2 O1 111.2(2) yes

loop_
_geom_bond_atom_site_label_1
_geom_bond_atom_site_label_2
_geom_bond_distance
_geom_bond_publ_flag
Mo1 N11 2.3212(19) yes
Mo1 N13 2.2183(18) yes
Mo1 N15 2.2141(19) yes
Mo1 C1 1.804(2) yes
Mo1 C11 2.007(2) yes
Mo1 C12 2.016(3) yes
O1 C2 1.391(3) yes
O1 B2 1.383(3) yes
O2 C7 1.391(3) yes
O2 B2 1.389(3) yes
O11 C11 1.140(3) yes
O12 C12 1.134(3) yes
N11 N12 1.380(3) yes
N11 C102 1.341(3) yes
N12 C104 1.357(3) yes
N12 B1 1.547(3) yes
N13 N14 1.374(2) yes
N13 C107 1.339(3) yes
N14 C109 1.346(3) yes
N14 B1 1.546(3) yes
N15 N16 1.373(2) yes
N15 C112 1.338(3) yes
N16 C114 1.362(3) yes
N16 B1 1.542(3) yes
C1 B2 1.534(4) yes
C2 C3 1.366(4) yes
C2 C7 1.380(4) yes
C3 C4 1.396(4) yes
C3 H31 0.938(17) no
C4 C5 1.367(4) yes
C4 H41 0.944(17) no
C5 C6 1.383(4) yes
C5 H51 0.956(17) no
C6 C7 1.366(3) yes
C6 H61 0.933(17) no
C101 C102 1.492(4) yes
C101 H1011 0.927(17) no
C101 H1012 0.923(18) no
C101 H1013 0.924(18) no
C102 C103 1.382(4) yes
C103 C104 1.373(4) yes
C103 H1031 0.910(16) no
C104 C105 1.498(4) yes
C105 H1051 0.954(18) no
C105 H1052 0.948(18) no
C105 H1053 0.956(18) no
C106 C107 1.492(3) yes
C106 H1061 0.957(18) no
C106 H1062 0.950(18) no
C106 H1063 0.940(18) no
C107 C108 1.391(3) yes
C108 C109 1.380(3) yes
C108 H1081 0.923(16) no
C109 C110 1.493(3) yes
C110 H1101 0.938(17) no
C110 H1102 0.919(18) no
C110 H1103 0.965(17) no
C111 C112 1.491(4) yes
C111 H1111 0.921(18) no
C111 H1112 0.936(18) no
C111 H1113 0.928(18) no
C112 C113 1.390(4) yes
C113 C114 1.372(3) yes
C113 H1131 0.933(17) no
C114 C115 1.488(3) yes
C115 H1151 0.943(17) no
C115 H1152 0.940(17) no
C115 H1153 0.936(17) no
B1 H1 1.11(2) no
